data_4349251
loop_
_publ_author_name
'Song, Jeong Hwa'
'Kim, Yeonga'
'Lim, Kwang Soo'
'Kang, Dong Won'
'Lee, Woo Ram'
'Hong, Chang Seop'

_publ_section_title
;
 Phase Transformation, Exceptional Quenching Efficiency, and
 Discriminative Recognition of Nitroaromatic Analytes in Hydrophobic,
 Nonporous Zn(II) Coordination Frameworks.
;
_journal_issue 1
_journal_name_full 'Inorganic chemistry'
_journal_page_first 305
_journal_page_last 312
_journal_paper_doi 10.1021/acs.inorgchem.6b02178
_journal_volume 56
_journal_year 2017
_chemical_formula_sum 'C28 H24 N2 O6 Zn'
_chemical_formula_weight 549.86
_space_group_IT_number 2
_space_group_name_Hall '-P 1'
_space_group_name_H-M_alt 'P -1'
_symmetry_cell_setting triclinic
_symmetry_space_group_name_H-M 'P -1'
_atom_sites_solution_hydrogens geom
_atom_sites_solution_primary direct
_atom_sites_solution_secondary difmap
_audit_creation_method SHELXL-97
_cell_angle_alpha 78.583(11)
_cell_angle_beta 77.920(11)
_cell_angle_gamma 85.521(11)
_cell_formula_units_Z 2
_cell_length_a 9.0475(14)
_cell_length_b 9.1453(15)
_cell_length_c 15.983(3)
_cell_measurement_reflns_used 19992
_cell_measurement_temperature 100(2)
_cell_measurement_theta_max 26.0695
_cell_measurement_theta_min 2.398
_cell_volume 1266.7(4)
_computing_cell_refinement 'Bruker SMART APEXll'
_computing_data_collection 'Bruker SMART APEXll'
_computing_data_reduction 'Bruker SAINT'
_computing_molecular_graphics WingX
_computing_publication_material WingX
_computing_structure_refinement 'SHELXL-97 (Sheldrick, 1997)'
_computing_structure_solution SHELXTL
_diffrn_ambient_temperature 100(2)
_diffrn_measured_fraction_theta_full 0.943
_diffrn_measured_fraction_theta_max 0.943
_diffrn_measurement_device_type 'CCD area detector'
_diffrn_measurement_method 'omega,phi scan'
_diffrn_radiation_monochromator graphite
_diffrn_radiation_source 'fine-focus sealed tube'
_diffrn_radiation_type MoK\a
_diffrn_radiation_wavelength 0.71073
_diffrn_reflns_av_R_equivalents 0.0552
_diffrn_reflns_av_sigmaI/netI 0.0670
_diffrn_reflns_limit_h_max 12
_diffrn_reflns_limit_h_min -12
_diffrn_reflns_limit_k_max 12
_diffrn_reflns_limit_k_min -12
_diffrn_reflns_limit_l_max 20
_diffrn_reflns_limit_l_min -20
_diffrn_reflns_number 19844
_diffrn_reflns_theta_full 28.55
_diffrn_reflns_theta_max 28.55
_diffrn_reflns_theta_min 1.33
_exptl_absorpt_coefficient_mu 1.015
_exptl_absorpt_correction_T_max 0.9232
_exptl_absorpt_correction_T_min 0.8626
_exptl_absorpt_correction_type multi-scan
_exptl_absorpt_process_details SADABS
_exptl_crystal_colour colorless
_exptl_crystal_density_diffrn 1.442
_exptl_crystal_density_method 'not measured'
_exptl_crystal_description plate
_exptl_crystal_F_000 568
_exptl_crystal_size_max 0.15
_exptl_crystal_size_mid 0.13
_exptl_crystal_size_min 0.08
_refine_diff_density_max 0.745
_refine_diff_density_min -0.746
_refine_diff_density_rms 0.078
_refine_ls_extinction_method none
_refine_ls_goodness_of_fit_ref 1.065
_refine_ls_hydrogen_treatment constr
_refine_ls_matrix_type full
_refine_ls_number_parameters 336
_refine_ls_number_reflns 6085
_refine_ls_number_restraints 0
_refine_ls_restrained_S_all 1.065
_refine_ls_R_factor_all 0.0811
_refine_ls_R_factor_gt 0.0531
_refine_ls_shift/su_max 0.001
_refine_ls_shift/su_mean 0.000
_refine_ls_structure_factor_coef Fsqd
_refine_ls_weighting_details 'calc w=1/[\s^2^(Fo^2^)+(0.0486P)^2^+0.6681P] where P=(Fo^2^+2Fc^2^)/3'
_refine_ls_weighting_scheme calc
_refine_ls_wR_factor_gt 0.1133
_refine_ls_wR_factor_ref 0.1243
_reflns_number_gt 4409
_reflns_number_total 6085
_reflns_threshold_expression >2sigma(I)
_cod_data_source_file ic6b02178_si_002.cif
_cod_data_source_block complex1
_cod_depositor_comments
;
The following automatic conversions were performed:

data item '_exptl_absorpt_correction_type' value 'MULTI-SCAN' was
changed to 'multi-scan' in accordance with the
/home/saulius/struct/COD-crude-data/automatic-downloads/DataCite-retrospective/ACS/depositions/lib/dictionaries/cif_core.dic
dictionary named 'cif_core.dic' version 2.4.2 last updated on
2011-04-26.

Automatic conversion script
Id: cif_fix_values 6909 2019-04-08 15:41:33Z antanas 
;
_cod_original_sg_symbol_H-M P-1
_cod_database_code 4349251

loop_
_symmetry_equiv_pos_as_xyz
'x, y, z'
'-x, -y, -z'

loop_
_atom_site_label
_atom_site_type_symbol
_atom_site_fract_x
_atom_site_fract_y
_atom_site_fract_z
_atom_site_U_iso_or_equiv
_atom_site_adp_type
_atom_site_occupancy
_atom_site_symmetry_multiplicity
_atom_site_calc_flag
_atom_site_refinement_flags
Zn1 Zn 0.58385(4) 0.64681(4) 0.75024(2) 0.02922(12) Uani 1 1 d .
O1 O 0.6530(2) 0.4500(2) 0.80621(13) 0.0340(5) Uani 1 1 d .
O2 O 0.8254(2) 0.5851(2) 0.83325(13) 0.0340(5) Uani 1 1 d .
O3 O 0.7967(2) 0.4352(2) 1.01381(13) 0.0338(5) Uani 1 1 d .
O4 O 0.4153(3) 0.7141(3) 0.48349(13) 0.0416(6) Uani 1 1 d .
O5 O 0.4425(2) 0.5946(3) 0.68780(13) 0.0372(5) Uani 1 1 d .
O6 O 0.3318(3) 0.8224(3) 0.67537(16) 0.0481(6) Uani 1 1 d .
C1 C 0.7669(3) 0.4652(4) 0.84099(19) 0.0305(7) Uani 1 1 d .
C2 C 0.8266(4) 0.3250(4) 0.8907(2) 0.0396(8) Uani 1 1 d .
C3 C 0.8485(3) 0.3160(4) 0.97565(19) 0.0313(7) Uani 1 1 d .
C4 C 0.8324(3) 0.4391(4) 1.09729(19) 0.0354(8) Uani 1 1 d .
H4A H 0.9434 0.4322 1.0933 0.042 Uiso 1 1 calc R
H4B H 0.7871 0.3544 1.1416 0.042 Uiso 1 1 calc R
C5 C 0.7683(4) 0.5844(4) 1.1217(2) 0.0492(9) Uani 1 1 d .
H5A H 0.8059 0.6668 1.0745 0.074 Uiso 1 1 calc R
H5B H 0.7995 0.5962 1.1751 0.074 Uiso 1 1 calc R
H5C H 0.6577 0.5853 1.1316 0.074 Uiso 1 1 calc R
C6 C 0.9156(3) 0.1873(4) 1.0179(2) 0.0350(7) Uani 1 1 d .
H6 H 0.9296 0.1825 1.0757 0.042 Uiso 1 1 calc R
C7 C 0.9619(5) 0.0671(4) 0.9772(3) 0.0558(11) Uani 1 1 d .
C8 C 0.9363(7) 0.0753(5) 0.8939(3) 0.105(2) Uani 1 1 d .
H8 H 0.9651 -0.0070 0.8651 0.126 Uiso 1 1 calc R
C9 C 0.8684(6) 0.2033(5) 0.8519(3) 0.0830(16) Uani 1 1 d .
H9 H 0.8507 0.2061 0.7951 0.100 Uiso 1 1 calc R
C10 C 0.0504(3) 0.5288(3) 0.52410(18) 0.0269(6) Uani 1 1 d .
C11 C 0.1847(3) 0.5954(3) 0.47981(19) 0.0321(7) Uani 1 1 d .
H11 H 0.2114 0.6046 0.4183 0.038 Uiso 1 1 calc R
C12 C 0.2811(3) 0.6490(3) 0.52319(19) 0.0274(6) Uani 1 1 d .
C13 C 0.4631(5) 0.7192(5) 0.3913(2) 0.0575(12) Uani 1 1 d .
H13A H 0.3927 0.7848 0.3594 0.069 Uiso 1 1 calc R
H13B H 0.4645 0.6180 0.3778 0.069 Uiso 1 1 calc R
C14 C 0.6201(4) 0.7799(5) 0.3648(2) 0.0548(11) Uani 1 1 d .
H14A H 0.6163 0.8819 0.3760 0.082 Uiso 1 1 calc R
H14B H 0.6581 0.7807 0.3026 0.082 Uiso 1 1 calc R
H14C H 0.6875 0.7165 0.3987 0.082 Uiso 1 1 calc R
C15 C 0.2429(3) 0.6371(4) 0.61282(19) 0.0332(7) Uani 1 1 d .
C16 C 0.1098(3) 0.5732(6) 0.6564(2) 0.0649(14) Uani 1 1 d .
H16 H 0.0817 0.5664 0.7177 0.078 Uiso 1 1 calc R
C17 C 0.0150(3) 0.5179(5) 0.6128(2) 0.0558(12) Uani 1 1 d .
H17 H -0.0755 0.4721 0.6449 0.067 Uiso 1 1 calc R
C18 C 0.3455(3) 0.6948(4) 0.66172(19) 0.0341(8) Uani 1 1 d .
N1 N 0.7289(3) 0.7849(3) 0.65993(17) 0.0350(6) Uani 1 1 d .
N2 N 0.5156(3) 0.7695(3) 0.84527(17) 0.0354(6) Uani 1 1 d .
C19 C 0.8473(6) 0.8374(5) 0.6793(3) 0.0770(16) Uani 1 1 d .
H19 H 0.8595 0.8148 0.7381 0.092 Uiso 1 1 calc R
C20 C 0.9530(6) 0.9224(5) 0.6195(3) 0.0766(16) Uani 1 1 d .
H20 H 1.0347 0.9578 0.6378 0.092 Uiso 1 1 calc R
C21 C 0.9423(3) 0.9568(3) 0.5335(2) 0.0330(7) Uani 1 1 d .
C22 C 0.8173(4) 0.9064(6) 0.5139(2) 0.0666(14) Uani 1 1 d .
H22 H 0.8012 0.9298 0.4558 0.080 Uiso 1 1 calc R
C23 C 0.7156(4) 0.8228(5) 0.5772(2) 0.0554(11) Uani 1 1 d .
H23 H 0.6304 0.7898 0.5609 0.066 Uiso 1 1 calc R
C24 C 0.5009(3) 0.9517(4) 0.9676(2) 0.0361(8) Uani 1 1 d .
C25 C 0.4827(7) 1.0089(5) 0.8832(3) 0.091(2) Uani 1 1 d .
H25 H 0.4657 1.1132 0.8654 0.110 Uiso 1 1 calc R
C26 C 0.4891(6) 0.9154(5) 0.8255(3) 0.0857(18) Uani 1 1 d .
H26 H 0.4739 0.9571 0.7685 0.103 Uiso 1 1 calc R
C27 C 0.5271(3) 0.7133(4) 0.92638(19) 0.0315(7) Uani 1 1 d .
H27 H 0.5425 0.6083 0.9424 0.038 Uiso 1 1 calc R
C28 C 0.5179(3) 0.7998(4) 0.98894(19) 0.0320(7) Uani 1 1 d .
H28 H 0.5234 0.7538 1.0470 0.038 Uiso 1 1 calc R

loop_
_atom_site_aniso_label
_atom_site_aniso_U_11
_atom_site_aniso_U_22
_atom_site_aniso_U_33
_atom_site_aniso_U_23
_atom_site_aniso_U_13
_atom_site_aniso_U_12
Zn1 0.03162(19) 0.0322(2) 0.0311(2) -0.01306(15) -0.01829(15) 0.00614(14)
O1 0.0327(11) 0.0370(13) 0.0370(12) -0.0072(10) -0.0184(9) 0.0031(9)
O2 0.0262(10) 0.0420(14) 0.0323(12) 0.0028(10) -0.0112(9) -0.0021(9)
O3 0.0280(10) 0.0448(14) 0.0270(11) 0.0017(10) -0.0108(9) 0.0011(9)
O4 0.0553(14) 0.0485(15) 0.0255(12) -0.0127(10) -0.0028(10) -0.0298(11)
O5 0.0257(10) 0.0576(16) 0.0362(12) -0.0195(11) -0.0176(9) 0.0081(10)
O6 0.0413(13) 0.0575(17) 0.0581(16) -0.0257(13) -0.0295(12) 0.0133(11)
C1 0.0261(14) 0.042(2) 0.0241(15) -0.0040(13) -0.0088(12) 0.0018(13)
C2 0.0441(18) 0.041(2) 0.0385(19) -0.0007(15) -0.0253(15) 0.0007(15)
C3 0.0248(14) 0.0363(19) 0.0313(17) 0.0042(14) -0.0109(12) -0.0048(12)
C4 0.0247(14) 0.054(2) 0.0275(16) 0.0014(14) -0.0129(12) -0.0034(14)
C5 0.0334(17) 0.070(3) 0.048(2) -0.0144(19) -0.0132(16) -0.0040(17)
C6 0.0306(15) 0.043(2) 0.0335(17) 0.0038(14) -0.0192(13) -0.0057(13)
C7 0.083(3) 0.041(2) 0.058(2) -0.0067(19) -0.052(2) 0.010(2)
C8 0.208(6) 0.058(3) 0.084(3) -0.036(3) -0.114(4) 0.064(4)
C9 0.154(5) 0.055(3) 0.064(3) -0.022(2) -0.082(3) 0.040(3)
C10 0.0218(13) 0.0359(18) 0.0251(15) -0.0085(13) -0.0103(11) 0.0082(12)
C11 0.0451(17) 0.0315(18) 0.0229(15) -0.0091(13) -0.0074(13) -0.0092(14)
C12 0.0315(15) 0.0240(16) 0.0285(16) -0.0066(12) -0.0079(12) -0.0013(12)
C13 0.076(3) 0.073(3) 0.0282(19) -0.0171(18) 0.0032(17) -0.050(2)
C14 0.072(3) 0.062(3) 0.034(2) -0.0112(18) -0.0031(18) -0.041(2)
C15 0.0206(13) 0.056(2) 0.0272(16) -0.0132(14) -0.0105(12) 0.0054(13)
C16 0.0211(16) 0.153(4) 0.0234(18) -0.015(2) -0.0065(13) -0.017(2)
C17 0.0184(15) 0.125(4) 0.0267(18) -0.014(2) -0.0060(13) -0.0159(18)
C18 0.0185(13) 0.065(3) 0.0209(16) -0.0111(15) -0.0069(11) 0.0010(14)
N1 0.0428(14) 0.0317(15) 0.0382(15) -0.0093(12) -0.0240(12) 0.0031(11)
N2 0.0359(14) 0.0415(17) 0.0388(16) -0.0205(13) -0.0218(12) 0.0102(12)
C19 0.125(4) 0.065(3) 0.053(2) 0.035(2) -0.066(3) -0.067(3)
C20 0.115(4) 0.060(3) 0.068(3) 0.031(2) -0.068(3) -0.061(3)
C21 0.0358(16) 0.0285(18) 0.0407(18) -0.0081(14) -0.0217(14) 0.0053(13)
C22 0.0266(17) 0.153(5) 0.0263(19) -0.021(2) -0.0085(14) -0.019(2)
C23 0.0245(16) 0.118(4) 0.0292(19) -0.021(2) -0.0102(14) -0.0075(18)
C24 0.0370(16) 0.042(2) 0.0399(19) -0.0207(15) -0.0243(14) 0.0156(14)
C25 0.185(5) 0.049(3) 0.070(3) -0.039(2) -0.094(3) 0.068(3)
C26 0.165(5) 0.056(3) 0.064(3) -0.039(2) -0.087(3) 0.064(3)
C27 0.0304(15) 0.0350(19) 0.0286(16) -0.0105(13) 0.0024(12) -0.0077(13)
C28 0.0338(15) 0.039(2) 0.0241(16) -0.0091(13) -0.0020(12) -0.0076(13)

loop_
_atom_type_symbol
_atom_type_description
_atom_type_scat_dispersion_real
_atom_type_scat_dispersion_imag
_atom_type_scat_source
C C 0.0033 0.0016 'International Tables Vol C Tables 4.2.6.8 and 6.1.1.4'
H H 0.0000 0.0000 'International Tables Vol C Tables 4.2.6.8 and 6.1.1.4'
N N 0.0061 0.0033 'International Tables Vol C Tables 4.2.6.8 and 6.1.1.4'
O O 0.0106 0.0060 'International Tables Vol C Tables 4.2.6.8 and 6.1.1.4'
Zn Zn 0.2839 1.4301 'International Tables Vol C Tables 4.2.6.8 and 6.1.1.4'

loop_
_geom_angle_atom_site_label_1
_geom_angle_atom_site_label_2
_geom_angle_atom_site_label_3
_geom_angle
_geom_angle_site_symmetry_3
O5 Zn1 O1 101.90(9) .
O5 Zn1 N2 120.79(9) .
O1 Zn1 N2 107.01(10) .
O5 Zn1 N1 105.09(10) .
O1 Zn1 N1 121.23(10) .
N2 Zn1 N1 102.13(11) .
C1 O1 Zn1 109.40(19) .
C3 O3 C4 118.3(2) .
C12 O4 C13 117.2(2) .
C18 O5 Zn1 119.0(2) .
O2 C1 O1 123.3(3) .
O2 C1 C2 121.1(3) .
O1 C1 C2 115.6(3) .
C9 C2 C3 118.1(3) .
C9 C2 C1 120.2(3) .
C3 C2 C1 121.6(3) .
O3 C3 C6 123.4(3) .
O3 C3 C2 116.3(3) .
C6 C3 C2 120.3(3) .
O3 C4 C5 107.0(3) .
C7 C6 C3 121.2(3) .
C6 C7 C8 118.2(3) .
C6 C7 C7 120.0(4) 2_757
C8 C7 C7 121.8(5) 2_757
C7 C8 C9 120.6(4) .
C2 C9 C8 121.6(4) .
C17 C10 C11 117.6(3) .
C17 C10 C10 121.8(3) 2_566
C11 C10 C10 120.6(3) 2_566
C12 C11 C10 121.7(3) .
O4 C12 C15 115.9(2) .
O4 C12 C11 124.5(3) .
C15 C12 C11 119.6(3) .
O4 C13 C14 107.3(3) .
C16 C15 C12 118.7(3) .
C16 C15 C18 120.5(3) .
C12 C15 C18 120.8(3) .
C15 C16 C17 121.3(3) .
C10 C17 C16 120.9(3) .
O6 C18 O5 125.4(3) .
O6 C18 C15 121.9(3) .
O5 C18 C15 112.7(3) .
C19 N1 C23 115.5(3) .
C19 N1 Zn1 121.8(2) .
C23 N1 Zn1 122.6(2) .
C27 N2 C26 117.2(3) .
C27 N2 Zn1 120.5(2) .
C26 N2 Zn1 120.8(2) .
N1 C19 C20 123.8(3) .
C19 C20 C21 120.7(3) .
C22 C21 C20 115.5(3) .
C22 C21 C21 122.3(4) 2_776
C20 C21 C21 122.2(3) 2_776
C23 C22 C21 120.6(3) .
N1 C23 C22 123.8(3) .
C28 C24 C25 116.1(3) .
C28 C24 C24 121.4(4) 2_677
C25 C24 C24 122.5(4) 2_677
C26 C25 C24 120.1(4) .
N2 C26 C25 123.2(3) .
N2 C27 C28 123.0(3) .
C24 C28 C27 120.2(3) .

loop_
_geom_bond_atom_site_label_1
_geom_bond_atom_site_label_2
_geom_bond_distance
_geom_bond_site_symmetry_2
Zn1 O5 1.9174(19) .
Zn1 O1 1.963(2) .
Zn1 N2 2.030(3) .
Zn1 N1 2.036(3) .
O1 C1 1.297(3) .
O2 C1 1.228(4) .
O3 C3 1.358(4) .
O3 C4 1.445(3) .
O4 C12 1.368(3) .
O4 C13 1.439(4) .
O5 C18 1.289(4) .
O6 C18 1.221(4) .
C1 C2 1.495(4) .
C2 C9 1.369(5) .
C2 C3 1.399(4) .
C3 C6 1.398(4) .
C4 C5 1.499(5) .
C6 C7 1.380(5) .
C7 C8 1.384(5) .
C7 C7 1.496(7) 2_757
C8 C9 1.395(6) .
C10 C17 1.372(4) .
C10 C11 1.391(4) .
C10 C10 1.494(5) 2_566
C11 C12 1.391(4) .
C12 C15 1.386(4) .
C13 C14 1.511(5) .
C15 C16 1.369(4) .
C15 C18 1.515(4) .
C16 C17 1.391(5) .
N1 C19 1.324(4) .
N1 C23 1.328(4) .
N2 C27 1.319(4) .
N2 C26 1.323(5) .
C19 C20 1.368(5) .
C20 C21 1.370(5) .
C21 C22 1.370(4) .
C21 C21 1.479(6) 2_776
C22 C23 1.367(5) .
C24 C28 1.368(4) .
C24 C25 1.387(5) .
C24 C24 1.484(6) 2_677
C25 C26 1.365(5) .
C27 C28 1.379(4) .
